data_7155041
loop_
_publ_author_name
'Tang, Yani'
'Sun, Yuji'
'Liu, Jiyong'
'Duttwyler, Simon'

_publ_section_title
;
 Facile synthesis of enantioenriched phenol-sulfoxides and their aluminum
 complexes.
;
_journal_issue 24
_journal_name_full 'Organic &amp; biomolecular chemistry'
_journal_page_first 5580
_journal_page_last 5585
_journal_paper_doi 10.1039/c6ob00136j
_journal_volume 14
_journal_year 2016
_chemical_absolute_configuration rmad
_chemical_formula_moiety 'C15 H16 Al Br O2 S'
_chemical_formula_sum 'C15 H16 Al Br O2 S'
_chemical_formula_weight 367.23
_chemical_name_systematic
;
 ? 
;
_space_group_crystal_system orthorhombic
_space_group_IT_number 19
_space_group_name_Hall 'P 2ac 2ab'
_space_group_name_H-M_alt 'P 21 21 21'
_symmetry_space_group_name_Hall 'P 2ac 2ab'
_symmetry_space_group_name_H-M 'P 21 21 21'
_atom_sites_solution_hydrogens geom
_atom_sites_solution_primary direct
_atom_sites_solution_secondary difmap
_audit_creation_date 2015-12-29
_audit_creation_method
;
Olex2 1.2
(compiled 2014.03.20 svn.r2914 for OlexSys, GUI svn.r4816)
;
_audit_update_record
;
2016-01-15 deposited with the CCDC.
2016-03-14 downloaded from the CCDC.
;
_cell_angle_alpha 90.00
_cell_angle_beta 90.00
_cell_angle_gamma 90.00
_cell_formula_units_Z 4
_cell_length_a 8.0842(5)
_cell_length_b 12.4461(8)
_cell_length_c 16.7654(9)
_cell_measurement_reflns_used 2960
_cell_measurement_temperature 293(2)
_cell_measurement_theta_max 29.4673
_cell_measurement_theta_min 2.9986
_cell_volume 1686.88(18)
_computing_cell_refinement
;
CrysAlisPro, Agilent Technologies,
Version 1.171.35.11 (release 16-05-2011 CrysAlis171 .NET)
(compiled May 16 2011,17:55:39)
;
_computing_data_collection
;
CrysAlisPro, Agilent Technologies,
Version 1.171.35.11 (release 16-05-2011 CrysAlis171 .NET)
(compiled May 16 2011,17:55:39)
;
_computing_data_reduction
;
CrysAlisPro, Agilent Technologies,
Version 1.171.35.11 (release 16-05-2011 CrysAlis171 .NET)
(compiled May 16 2011,17:55:39)
;
_computing_molecular_graphics 'Olex2 (Dolomanov et al., 2009)'
_computing_publication_material 'Olex2 (Dolomanov et al., 2009)'
_computing_structure_refinement 'ShelXL (Sheldrick, 2008)'
_computing_structure_solution 'ShelXS (Sheldrick, 2008)'
_diffrn_ambient_temperature 293.15
_diffrn_detector_area_resol_mean 10.3592
_diffrn_measured_fraction_theta_full 0.997
_diffrn_measured_fraction_theta_max 0.997
_diffrn_measurement_device_type 'Xcalibur, Atlas, Gemini ultra'
_diffrn_measurement_method '\w scans'
_diffrn_orient_matrix_UB_11 -0.0652661000
_diffrn_orient_matrix_UB_12 -0.0124823000
_diffrn_orient_matrix_UB_13 0.0266940000
_diffrn_orient_matrix_UB_21 0.0441722000
_diffrn_orient_matrix_UB_22 0.0249432000
_diffrn_orient_matrix_UB_23 0.0315441000
_diffrn_orient_matrix_UB_31 -0.0385521000
_diffrn_orient_matrix_UB_32 0.0496902000
_diffrn_orient_matrix_UB_33 -0.0091088000
_diffrn_radiation_monochromator graphite
_diffrn_radiation_type MoK\a
_diffrn_radiation_wavelength 0.71073
_diffrn_reflns_av_R_equivalents 0.0432
_diffrn_reflns_av_unetI/netI 0.0403
_diffrn_reflns_limit_h_max 9
_diffrn_reflns_limit_h_min -9
_diffrn_reflns_limit_k_max 14
_diffrn_reflns_limit_k_min -14
_diffrn_reflns_limit_l_max 18
_diffrn_reflns_limit_l_min -20
_diffrn_reflns_number 11251
_diffrn_reflns_theta_full 25.35
_diffrn_reflns_theta_max 25.35
_diffrn_reflns_theta_min 3.00
_diffrn_source 'Enhance (Mo) X-ray Source'
_exptl_absorpt_coefficient_mu 2.610
_exptl_absorpt_correction_T_max 1.00000
_exptl_absorpt_correction_T_min 0.64390
_exptl_absorpt_correction_type multi-scan
_exptl_absorpt_process_details
;
CrysAlisPro, Agilent Technologies,
Version 1.171.35.11 (release 16-05-2011 CrysAlis171 .NET)
(compiled May 16 2011,17:55:39)
Empirical absorption correction using spherical harmonics,
 implemented in SCALE3 ABSPACK scaling algorithm.
;
_exptl_crystal_colour colourless
_exptl_crystal_colour_primary colourless
_exptl_crystal_density_diffrn 1.446
_exptl_crystal_density_method 'not measured'
_exptl_crystal_description block
_exptl_crystal_F_000 744
_exptl_crystal_size_max 0.4
_exptl_crystal_size_mid 0.38
_exptl_crystal_size_min 0.3
_refine_diff_density_max 0.336
_refine_diff_density_min -0.160
_refine_diff_density_rms 0.049
_refine_ls_abs_structure_details 'Flack (1983), 1296 Friedel pairs'
_refine_ls_abs_structure_Flack -0.017(12)
_refine_ls_extinction_method none
_refine_ls_goodness_of_fit_ref 0.827
_refine_ls_hydrogen_treatment constr
_refine_ls_matrix_type full
_refine_ls_number_parameters 184
_refine_ls_number_reflns 3071
_refine_ls_number_restraints 0
_refine_ls_restrained_S_all 0.827
_refine_ls_R_factor_all 0.0599
_refine_ls_R_factor_gt 0.0381
_refine_ls_shift/su_max 0.000
_refine_ls_shift/su_mean 0.000
_refine_ls_structure_factor_coef Fsqd
_refine_ls_weighting_details 'calc w=1/[\s^2^(Fo^2^)+(0.1000P)^2^+0.0000P] where P=(Fo^2^+2Fc^2^)/3'
_refine_ls_weighting_scheme calc
_refine_ls_wR_factor_gt 0.1043
_refine_ls_wR_factor_ref 0.1249
_reflns_number_gt 2327
_reflns_number_total 3071
_reflns_threshold_expression >2sigma(I)
_cod_data_source_file c6ob00136j2.cif
_cod_data_source_block 151228_tyn306_3rd
_cod_depositor_comments 'Adding full bibliography for 7155041--7155045.cif.'
_cod_database_code 7155041
_chemical_oxdiff_formula 'c10 h10 O2 s1 Al1 Br1'
_reflns_odcompleteness_completeness 99.60
_reflns_odcompleteness_iscentric 1
_reflns_odcompleteness_theta 26.32
_olex2_refinement_description
;
1. Fixed Uiso
 At 1.2 times of:
  All C(H) groups
 At 1.5 times of:
  All C(H,H,H) groups
2.a Aromatic/amide H refined with riding coordinates:
 C3(H3), C4(H4), C5(H5), C8(H8), C9(H9), C11(H11), C12(H12)
2.b Idealised Me refined as rotating group:
 C13(H13A,H13B,H13C), C14(H14A,H14B,H14C), C15(H15A,H15B,H15C)
;

loop_
_space_group_symop_id
_space_group_symop_operation_xyz
1 'x, y, z'
2 '-x+1/2, -y, z+1/2'
3 'x+1/2, -y+1/2, -z'
4 '-x, y+1/2, -z+1/2'

loop_
_atom_site_label
_atom_site_type_symbol
_atom_site_fract_x
_atom_site_fract_y
_atom_site_fract_z
_atom_site_U_iso_or_equiv
_atom_site_adp_type
_atom_site_occupancy
_atom_site_calc_flag
_atom_site_refinement_flags_posn
Br1 Br 0.33766(8) 0.68925(5) 0.12796(3) 0.0796(2) Uani 1 d .
S1 S 0.26269(15) 0.72498(10) 0.45801(7) 0.0610(3) Uani 1 d .
Al1 Al 0.05243(19) 0.58436(12) 0.35056(9) 0.0622(4) Uani 1 d .
O1 O 0.0955(4) 0.6708(3) 0.43868(19) 0.0667(9) Uani 1 d .
O2 O 0.2309(4) 0.6216(3) 0.29410(17) 0.0598(8) Uani 1 d .
C1 C 0.3140(5) 0.7135(4) 0.2958(3) 0.0521(10) Uani 1 d .
C2 C 0.3831(5) 0.7574(4) 0.2255(3) 0.0563(11) Uani 1 d .
C3 C 0.4771(7) 0.8488(5) 0.2288(4) 0.0767(15) Uani 1 d .
H3 H 0.5228 0.8755 0.1819 0.092 Uiso 1 calc R
C4 C 0.5056(8) 0.9016(5) 0.2983(4) 0.0843(19) Uani 1 d .
H4 H 0.5709 0.9631 0.2988 0.101 Uiso 1 calc R
C5 C 0.4375(7) 0.8635(4) 0.3677(4) 0.0726(14) Uani 1 d .
H5 H 0.4529 0.9006 0.4153 0.087 Uiso 1 calc R
C6 C 0.3452(6) 0.7691(4) 0.3665(3) 0.0586(10) Uani 1 d .
C7 C 0.3969(5) 0.6187(4) 0.4865(3) 0.0536(11) Uani 1 d .
C8 C 0.5006(6) 0.5653(4) 0.4359(3) 0.0636(13) Uani 1 d .
H8 H 0.5040 0.5832 0.3821 0.076 Uiso 1 calc R
C9 C 0.6004(6) 0.4843(4) 0.4653(3) 0.0670(13) Uani 1 d .
H9 H 0.6724 0.4490 0.4309 0.080 Uiso 1 calc R
C10 C 0.5959(6) 0.4543(4) 0.5450(3) 0.0638(12) Uani 1 d .
C11 C 0.4928(7) 0.5111(5) 0.5948(3) 0.0794(16) Uani 1 d .
H11 H 0.4887 0.4936 0.6487 0.095 Uiso 1 calc R
C12 C 0.3958(6) 0.5932(5) 0.5666(3) 0.0709(14) Uani 1 d .
H12 H 0.3292 0.6318 0.6016 0.085 Uiso 1 calc R
C13 C 0.7012(9) 0.3652(5) 0.5745(4) 0.097(2) Uani 1 d .
H13A H 0.7539 0.3865 0.6233 0.146 Uiso 1 calc GR
H13B H 0.7839 0.3485 0.5354 0.146 Uiso 1 calc GR
H13C H 0.6338 0.3029 0.5840 0.146 Uiso 1 calc GR
C14 C -0.1509(7) 0.6410(6) 0.3047(3) 0.0874(17) Uani 1 d .
H14A H -0.1247 0.6976 0.2679 0.131 Uiso 1 calc GR
H14B H -0.2199 0.6689 0.3465 0.131 Uiso 1 calc GR
H14C H -0.2084 0.5846 0.2772 0.131 Uiso 1 calc GR
C15 C 0.0724(9) 0.4331(5) 0.3809(5) 0.103(2) Uani 1 d .
H15A H 0.0377 0.3885 0.3372 0.154 Uiso 1 calc GR
H15B H 0.0039 0.4191 0.4265 0.154 Uiso 1 calc GR
H15C H 0.1856 0.4173 0.3938 0.154 Uiso 1 calc GR

loop_
_atom_site_aniso_label
_atom_site_aniso_U_11
_atom_site_aniso_U_22
_atom_site_aniso_U_33
_atom_site_aniso_U_23
_atom_site_aniso_U_13
_atom_site_aniso_U_12
Br1 0.0999(4) 0.0794(4) 0.0596(3) 0.0081(3) 0.0061(3) 0.0016(3)
S1 0.0676(7) 0.0584(7) 0.0571(6) -0.0126(5) 0.0044(5) 0.0109(6)
Al1 0.0647(8) 0.0561(8) 0.0656(9) -0.0019(7) 0.0134(6) -0.0078(7)
O1 0.0558(17) 0.085(2) 0.0594(18) -0.0103(17) 0.0104(14) 0.0046(17)
O2 0.0704(19) 0.0487(19) 0.0603(18) -0.0074(14) 0.0181(15) -0.0103(15)
C1 0.051(2) 0.042(3) 0.064(3) 0.0009(19) 0.007(2) -0.0011(19)
C2 0.062(3) 0.045(2) 0.063(3) 0.012(2) -0.003(2) 0.003(2)
C3 0.076(3) 0.068(3) 0.086(4) 0.036(3) -0.013(3) -0.017(3)
C4 0.096(4) 0.051(3) 0.106(5) 0.023(3) -0.037(4) -0.026(3)
C5 0.082(3) 0.048(3) 0.088(4) 0.006(3) -0.030(3) -0.003(3)
C6 0.067(2) 0.044(2) 0.065(3) 0.000(2) -0.004(2) 0.003(2)
C7 0.056(2) 0.056(3) 0.049(2) -0.006(2) 0.0020(19) -0.003(2)
C8 0.073(3) 0.069(3) 0.048(2) -0.001(2) 0.004(2) 0.013(3)
C9 0.077(3) 0.063(3) 0.062(3) 0.000(2) -0.003(2) 0.010(3)
C10 0.076(3) 0.047(3) 0.068(3) 0.001(2) -0.011(3) -0.005(2)
C11 0.097(4) 0.080(4) 0.060(3) 0.023(3) 0.004(3) -0.001(3)
C12 0.078(3) 0.080(4) 0.055(3) -0.002(3) 0.019(2) 0.001(3)
C13 0.128(6) 0.068(4) 0.096(4) 0.019(3) -0.022(4) 0.011(4)
C14 0.081(3) 0.108(5) 0.073(3) -0.003(3) 0.000(3) -0.003(4)
C15 0.101(4) 0.070(4) 0.137(5) 0.016(4) 0.032(4) -0.006(3)

loop_
_atom_type_symbol
_atom_type_description
_atom_type_scat_dispersion_real
_atom_type_scat_dispersion_imag
_atom_type_scat_source
C C 0.0033 0.0016 'International Tables Vol C Tables 4.2.6.8 and 6.1.1.4'
H H 0.0000 0.0000 'International Tables Vol C Tables 4.2.6.8 and 6.1.1.4'
Al Al 0.0645 0.0514 'International Tables Vol C Tables 4.2.6.8 and 6.1.1.4'
Br Br -0.2901 2.4595 'International Tables Vol C Tables 4.2.6.8 and 6.1.1.4'
O O 0.0106 0.0060 'International Tables Vol C Tables 4.2.6.8 and 6.1.1.4'
S S 0.1246 0.1234 'International Tables Vol C Tables 4.2.6.8 and 6.1.1.4'

loop_
_geom_angle_atom_site_label_1
_geom_angle_atom_site_label_2
_geom_angle_atom_site_label_3
_geom_angle
O1 S1 C6 106.6(2)
O1 S1 C7 105.4(2)
C6 S1 C7 103.6(2)
O1 Al1 C14 105.2(2)
O1 Al1 C15 109.5(3)
O2 Al1 O1 96.87(15)
O2 Al1 C14 112.3(2)
O2 Al1 C15 108.7(2)
C14 Al1 C15 121.4(3)
S1 O1 Al1 125.66(18)
C1 O2 Al1 128.4(3)
O2 C1 C2 121.0(4)
O2 C1 C6 122.4(4)
C6 C1 C2 116.5(4)
C1 C2 Br1 118.3(3)
C3 C2 Br1 121.2(4)
C3 C2 C1 120.4(5)
C2 C3 H3 119.0
C4 C3 C2 122.1(5)
C4 C3 H3 119.0
C3 C4 H4 120.2
C3 C4 C5 119.5(5)
C5 C4 H4 120.2
C4 C5 H5 120.2
C4 C5 C6 119.7(5)
C6 C5 H5 120.2
C1 C6 S1 121.2(3)
C5 C6 S1 117.0(4)
C5 C6 C1 121.8(5)
C8 C7 S1 124.8(4)
C8 C7 C12 119.8(5)
C12 C7 S1 115.4(4)
C7 C8 H8 120.3
C7 C8 C9 119.4(5)
C9 C8 H8 120.3
C8 C9 H9 119.2
C8 C9 C10 121.7(5)
C10 C9 H9 119.2
C9 C10 C13 120.5(5)
C11 C10 C9 117.5(5)
C11 C10 C13 122.0(5)
C10 C11 H11 119.3
C12 C11 C10 121.3(5)
C12 C11 H11 119.3
C7 C12 H12 119.9
C11 C12 C7 120.2(5)
C11 C12 H12 119.9
C10 C13 H13A 109.5
C10 C13 H13B 109.5
C10 C13 H13C 109.5
H13A C13 H13B 109.5
H13A C13 H13C 109.5
H13B C13 H13C 109.5
Al1 C14 H14A 109.5
Al1 C14 H14B 109.5
Al1 C14 H14C 109.5
H14A C14 H14B 109.5
H14A C14 H14C 109.5
H14B C14 H14C 109.5
Al1 C15 H15A 109.5
Al1 C15 H15B 109.5
Al1 C15 H15C 109.5
H15A C15 H15B 109.5
H15A C15 H15C 109.5
H15B C15 H15C 109.5

loop_
_geom_bond_atom_site_label_1
_geom_bond_atom_site_label_2
_geom_bond_distance
Br1 C2 1.878(5)
S1 O1 1.545(4)
S1 C6 1.760(5)
S1 C7 1.776(5)
Al1 O1 1.860(4)
Al1 O2 1.786(3)
Al1 C14 1.947(6)
Al1 C15 1.957(6)
O2 C1 1.328(5)
C1 C2 1.414(6)
C1 C6 1.396(6)
C2 C3 1.369(7)
C3 H3 0.9300
C3 C4 1.357(8)
C4 H4 0.9300
C4 C5 1.372(8)
C5 H5 0.9300
C5 C6 1.392(7)
C7 C8 1.366(6)
C7 C12 1.380(7)
C8 H8 0.9300
C8 C9 1.382(7)
C9 H9 0.9300
C9 C10 1.387(7)
C10 C11 1.376(7)
C10 C13 1.483(8)
C11 H11 0.9300
C11 C12 1.372(7)
C12 H12 0.9300
C13 H13A 0.9600
C13 H13B 0.9600
C13 H13C 0.9600
C14 H14A 0.9600
C14 H14B 0.9600
C14 H14C 0.9600
C15 H15A 0.9600
C15 H15B 0.9600
C15 H15C 0.9600

loop_
_geom_torsion_atom_site_label_1
_geom_torsion_atom_site_label_2
_geom_torsion_atom_site_label_3
_geom_torsion_atom_site_label_4
_geom_torsion
Br1 C2 C3 C4 177.3(5)
S1 C7 C8 C9 179.5(4)
S1 C7 C12 C11 178.9(4)
Al1 O2 C1 C2 -143.6(4)
Al1 O2 C1 C6 39.7(6)
O1 S1 C6 C1 -31.4(5)
O1 S1 C6 C5 146.3(4)
O1 S1 C7 C8 93.0(4)
O1 S1 C7 C12 -89.0(4)
O1 Al1 O2 C1 -28.4(4)
O2 Al1 O1 S1 -15.3(3)
O2 C1 C2 Br1 5.7(6)
O2 C1 C2 C3 -176.0(4)
O2 C1 C6 S1 -4.7(7)
O2 C1 C6 C5 177.7(4)
C1 C2 C3 C4 -1.0(8)
C2 C1 C6 S1 178.6(3)
C2 C1 C6 C5 0.9(7)
C2 C3 C4 C5 -0.7(9)
C3 C4 C5 C6 2.4(9)
C4 C5 C6 S1 179.7(4)
C4 C5 C6 C1 -2.6(8)
C6 S1 O1 Al1 38.8(3)
C6 S1 C7 C8 -18.7(5)
C6 S1 C7 C12 159.3(4)
C6 C1 C2 Br1 -177.5(3)
C6 C1 C2 C3 0.8(7)
C7 S1 O1 Al1 -70.8(3)
C7 S1 C6 C1 79.5(4)
C7 S1 C6 C5 -102.7(4)
C7 C8 C9 C10 1.2(8)
C8 C7 C12 C11 -3.0(8)
C8 C9 C10 C11 -2.5(8)
C8 C9 C10 C13 178.4(5)
C9 C10 C11 C12 1.1(8)
C10 C11 C12 C7 1.7(9)
C12 C7 C8 C9 1.6(7)
C13 C10 C11 C12 -179.9(5)
C14 Al1 O1 S1 -130.6(3)
C14 Al1 O2 C1 81.1(4)
C15 Al1 O1 S1 97.4(3)
C15 Al1 O2 C1 -141.8(4)
